data_7011284
loop_
_publ_author_name
'Lorenzo Tei'
'Alexander J. Blake'
'Claire Wilson'
'Martin Schr\"oder'

_publ_section_title
;
 Synthesis of asymmetric derivatives of 1,4,7-triazacyclononane and
 trigonal prismatic Mn(II) complexes
;
_journal_issue 7
_journal_name_full 'J. Chem. Soc., Dalton Trans.'
_journal_page_first 1247
_journal_page_last 1249
_journal_paper_doi 10.1039/b110126a
_journal_year 2002
_chemical_formula_sum 'C10 H25 Mn N7 O6'
_chemical_formula_weight 394.31
_chemical_name_systematic
; 
? 
;
_space_group_IT_number 19
_symmetry_cell_setting orthorhombic
_symmetry_space_group_name_Hall 'P 2ac 2ab'
_symmetry_space_group_name_H-M 'P 21 21 21'
_atom_sites_solution_hydrogens geom
_atom_sites_solution_primary direct
_atom_sites_solution_secondary difmap
_audit_creation_method SHELXL-97
_cell_angle_alpha 90.00
_cell_angle_beta 90.00
_cell_angle_gamma 90.00
_cell_formula_units_Z 4
_cell_length_a 7.8382(7)
_cell_length_b 14.3920(10)
_cell_length_c 14.6130(10)
_cell_measurement_reflns_used 5495
_cell_measurement_temperature 150(2)
_cell_measurement_theta_max 28.70
_cell_measurement_theta_min 2.79
_cell_volume 1648.5(2)
_computing_cell_refinement 'Bruker SAINT'
_computing_data_collection 'Bruker SMART'
_computing_data_reduction 'Bruker SHELXTL'
_computing_molecular_graphics 'Bruker SHELXTL'
_computing_publication_material 'Bruker SHELXTL'
_computing_structure_refinement 'Bruker SHELXTL'
_computing_structure_solution 'Bruker SHELXTL'
_diffrn_ambient_temperature 150(2)
_diffrn_measured_fraction_theta_full 0.996
_diffrn_measured_fraction_theta_max 0.937
_diffrn_measurement_device_type 'Bruker SMART CCD area detector'
_diffrn_measurement_method omega
_diffrn_radiation_monochromator graphite
_diffrn_radiation_source 'fine-focus sealed tube'
_diffrn_radiation_type MoK\a
_diffrn_radiation_wavelength 0.71073
_diffrn_reflns_av_R_equivalents 0.045
_diffrn_reflns_av_sigmaI/netI 0.0323
_diffrn_reflns_limit_h_max 10
_diffrn_reflns_limit_h_min -10
_diffrn_reflns_limit_k_max 19
_diffrn_reflns_limit_k_min -19
_diffrn_reflns_limit_l_max 12
_diffrn_reflns_limit_l_min -19
_diffrn_reflns_number 10415
_diffrn_reflns_theta_full 27.50
_diffrn_reflns_theta_max 28.84
_diffrn_reflns_theta_min 1.99
_diffrn_standards_decay_% 0
_exptl_absorpt_coefficient_mu 0.845
_exptl_absorpt_correction_T_max 0.928
_exptl_absorpt_correction_T_min 0.436
_exptl_absorpt_correction_type multi-scan
_exptl_absorpt_process_details SADABS
_exptl_crystal_colour colourless
_exptl_crystal_density_diffrn 1.589
_exptl_crystal_density_method 'not measured'
_exptl_crystal_description column
_exptl_crystal_F_000 828
_exptl_crystal_size_max 0.45
_exptl_crystal_size_mid 0.08
_exptl_crystal_size_min 0.08
_refine_diff_density_max 0.274
_refine_diff_density_min -0.259
_refine_diff_density_rms 0.056
_refine_ls_abs_structure_details 'Flack H D (1983), Acta Cryst. A39, 876-881'
_refine_ls_abs_structure_Flack 0.008(15)
_refine_ls_extinction_method none
_refine_ls_goodness_of_fit_ref 0.994
_refine_ls_hydrogen_treatment 'riding model'
_refine_ls_matrix_type full
_refine_ls_number_parameters 218
_refine_ls_number_reflns 3918
_refine_ls_number_restraints 0
_refine_ls_restrained_S_all 0.994
_refine_ls_R_factor_all 0.0384
_refine_ls_R_factor_gt 0.0329
_refine_ls_shift/su_max 0.001
_refine_ls_shift/su_mean 0.000
_refine_ls_structure_factor_coef Fsqd
_refine_ls_weighting_details 'calc w=1/[\s^2^(Fo^2^)+(0.0527P)^2^+0.0000P] where P=(Fo^2^+2Fc^2^)/3'
_refine_ls_weighting_scheme calc
_refine_ls_wR_factor_gt 0.0780
_refine_ls_wR_factor_ref 0.0803
_reflns_number_gt 3533
_reflns_number_total 3918
_reflns_threshold_expression >2sigma(I)
_cod_data_source_file b110126a.txt
_cod_data_source_block MN3DAM
_cod_depositor_comments
;
The following automatic conversions were performed:
'_atom_site_symetry_multiplicity' tag replaced with
'_atom_site_symmetry_multiplicity'.

Automatic conversion script
Id: cif_correct_tags 1440 2010-10-19 06:21:57Z saulius 

The following automatic conversions were performed:
'_symmetry_cell_setting' value 'Orthorhombic' changed to 'orthorhombic'
according to '/home/saulius/struct/CIF-dictionaries/cif_core.dic'
dictionary named 'cif_core.dic' version 2.4.1 from
2010-06-29.

'_exptl_absorpt_correction_type' value 'Multi-scan' changed
to 'multi-scan' according to
'/home/saulius/struct/CIF-dictionaries/cif_core.dic' dictionary named
'cif_core.dic' version 2.4.1 from 2010-06-29.

Automatic conversion script
Id: cif_fix_enum 1527 2010-12-29 10:47:43Z saulius 

The following automatic conversions were performed:

'_atom_sites_solution_primary' value 'direct methods' was changed to
'direct'.

'_atom_sites_solution_secondary' value 'difference Fourier map' was
changed to 'difmap'.

'_atom_sites_solution_hydrogens' value 'placed geometrically' was
changed to 'geom'.

Automatic conversion script
Id: cif_fix_values 6452 2018-10-05 10:23:21Z andrius 
;
_cod_original_sg_symbol_H-M P2(1)2(1)2(1)
_cod_database_code 7011284

loop_
_symmetry_equiv_pos_as_xyz
'x, y, z'
'-x+1/2, -y, z+1/2'
'-x, y+1/2, -z+1/2'
'x+1/2, -y+1/2, -z'

loop_
_atom_site_label
_atom_site_type_symbol
_atom_site_fract_x
_atom_site_fract_y
_atom_site_fract_z
_atom_site_U_iso_or_equiv
_atom_site_adp_type
_atom_site_occupancy
_atom_site_symmetry_multiplicity
_atom_site_calc_flag
_atom_site_refinement_flags
_atom_site_disorder_assembly
_atom_site_disorder_group
Mn Mn 0.89395(4) 0.96398(2) 0.057176(19) 0.01850(9) Uani 1 1 d . . .
N1 N 1.1156(3) 0.89015(11) 0.13650(11) 0.0198(4) Uani 1 1 d . . .
C2 C 1.2724(3) 0.94765(15) 0.14387(15) 0.0233(5) Uani 1 1 d . . .
H2A H 1.3553 0.9281 0.0965 0.028 Uiso 1 1 calc R . .
H2B H 1.3255 0.9379 0.2046 0.028 Uiso 1 1 calc R . .
C3 C 1.2307(3) 1.04991(15) 0.13154(14) 0.0239(5) Uani 1 1 d . . .
H3A H 1.1628 1.0718 0.1844 0.029 Uiso 1 1 calc R . .
H3B H 1.3379 1.0862 0.1297 0.029 Uiso 1 1 calc R . .
N4 N 1.1333(2) 1.06600(12) 0.04605(11) 0.0223(4) Uani 1 1 d . . .
C5 C 1.2354(3) 1.04271(16) -0.03603(14) 0.0275(5) Uani 1 1 d . . .
H5A H 1.3396 1.0089 -0.0171 0.033 Uiso 1 1 calc R . .
H5B H 1.2710 1.1008 -0.0669 0.033 Uiso 1 1 calc R . .
C6 C 1.1347(3) 0.98325(15) -0.10248(14) 0.0256(5) Uani 1 1 d . . .
H6A H 1.0454 1.0217 -0.1319 0.031 Uiso 1 1 calc R . .
H6B H 1.2119 0.9602 -0.1510 0.031 Uiso 1 1 calc R . .
N7 N 1.0532(2) 0.90274(12) -0.05558(12) 0.0215(4) Uani 1 1 d . . .
H7 H 0.9807 0.8735 -0.0969 0.026 Uiso 1 1 calc R . .
C8 C 1.1772(3) 0.83284(15) -0.02079(14) 0.0249(5) Uani 1 1 d . . .
H8A H 1.2942 0.8584 -0.0253 0.030 Uiso 1 1 calc R . .
H8B H 1.1716 0.7764 -0.0594 0.030 Uiso 1 1 calc R . .
C9 C 1.1404(3) 0.80665(14) 0.07851(14) 0.0235(5) Uani 1 1 d . . .
H9A H 1.0365 0.7676 0.0810 0.028 Uiso 1 1 calc R . .
H9B H 1.2367 0.7696 0.1029 0.028 Uiso 1 1 calc R . .
C1A C 1.0532(3) 0.86466(15) 0.22883(14) 0.0257(5) Uani 1 1 d . . .
H1A1 H 1.0655 0.9188 0.2701 0.031 Uiso 1 1 calc R . .
H1A2 H 1.1248 0.8138 0.2535 0.031 Uiso 1 1 calc R . .
C2A C 0.8704(3) 0.83415(15) 0.22812(14) 0.0281(5) Uani 1 1 d . . .
H2A1 H 0.8587 0.7752 0.1937 0.034 Uiso 1 1 calc R . .
H2A2 H 0.8302 0.8237 0.2915 0.034 Uiso 1 1 calc R . .
N3A N 0.7669(3) 0.90820(14) 0.18386(12) 0.0275(4) Uani 1 1 d . . .
H3A1 H 0.7504 0.9560 0.2247 0.033 Uiso 1 1 calc R . .
H3A2 H 0.6616 0.8846 0.1686 0.033 Uiso 1 1 calc R . .
C1B C 1.0677(3) 1.16248(15) 0.04248(16) 0.0316(6) Uani 1 1 d . . .
H1B1 H 1.0412 1.1790 -0.0217 0.038 Uiso 1 1 calc R . .
H1B2 H 1.1568 1.2056 0.0648 0.038 Uiso 1 1 calc R . .
C2B C 0.9096(4) 1.17351(15) 0.09995(16) 0.0308(5) Uani 1 1 d . . .
H2B1 H 0.9384 1.1643 0.1653 0.037 Uiso 1 1 calc R . .
H2B2 H 0.8636 1.2371 0.0925 0.037 Uiso 1 1 calc R . .
N3B N 0.7799(3) 1.10504(13) 0.07185(13) 0.0317(5) Uani 1 1 d . . .
H3B1 H 0.7327 1.1230 0.0170 0.038 Uiso 1 1 calc R . .
H3B2 H 0.6942 1.1032 0.1148 0.038 Uiso 1 1 calc R . .
N1N N 0.9644(3) 0.78430(14) -0.26134(13) 0.0274(4) Uani 1 1 d . . .
O1 O 0.9156(3) 0.86680(11) -0.25458(12) 0.0373(4) Uani 1 1 d . . .
O2 O 0.9928(2) 0.73863(12) -0.19002(12) 0.0352(4) Uani 1 1 d . . .
O3 O 0.9855(3) 0.74921(15) -0.33773(13) 0.0565(6) Uani 1 1 d . . .
N2N N 0.6394(2) 0.94738(13) -0.09645(12) 0.0245(4) Uani 1 1 d . . .
O4 O 0.6599(2) 0.91063(11) -0.01739(10) 0.0261(4) Uani 1 1 d . . .
O5 O 0.7248(2) 1.01761(11) -0.11658(11) 0.0343(4) Uani 1 1 d . . .
O6 O 0.5357(2) 0.91327(13) -0.15054(11) 0.0332(4) Uani 1 1 d . . .

loop_
_atom_site_aniso_label
_atom_site_aniso_U_11
_atom_site_aniso_U_22
_atom_site_aniso_U_33
_atom_site_aniso_U_23
_atom_site_aniso_U_13
_atom_site_aniso_U_12
Mn 0.02275(16) 0.02011(14) 0.01265(14) -0.00112(12) 0.00042(12) 0.00175(13)
N1 0.0249(9) 0.0201(8) 0.0144(8) 0.0003(6) -0.0014(8) 0.0004(8)
C2 0.0256(11) 0.0265(12) 0.0179(10) -0.0010(8) -0.0040(8) 0.0004(9)
C3 0.0270(12) 0.0249(12) 0.0198(11) -0.0021(8) -0.0006(8) -0.0038(9)
N4 0.0324(10) 0.0210(8) 0.0136(8) 0.0004(6) 0.0007(8) -0.0014(7)
C5 0.0352(12) 0.0278(11) 0.0195(11) 0.0005(9) 0.0057(9) -0.0052(10)
C6 0.0314(13) 0.0305(12) 0.0148(10) 0.0006(8) 0.0041(9) 0.0012(9)
N7 0.0256(9) 0.0242(8) 0.0146(8) -0.0022(7) 0.0004(8) 0.0000(7)
C8 0.0283(11) 0.0262(11) 0.0203(10) -0.0047(9) 0.0018(9) 0.0019(9)
C9 0.0278(12) 0.0201(9) 0.0225(11) -0.0019(8) -0.0019(8) 0.0018(9)
C1A 0.0373(14) 0.0258(11) 0.0142(10) 0.0043(8) -0.0021(9) -0.0012(9)
C2A 0.0380(14) 0.0300(11) 0.0163(10) 0.0032(8) 0.0024(10) -0.0029(11)
N3A 0.0291(11) 0.0357(11) 0.0179(10) -0.0029(8) 0.0000(8) -0.0014(9)
C1B 0.0519(16) 0.0200(10) 0.0228(11) 0.0018(8) -0.0007(10) -0.0012(10)
C2B 0.0479(15) 0.0211(10) 0.0235(11) -0.0031(8) -0.0045(11) 0.0075(11)
N3B 0.0394(12) 0.0300(10) 0.0256(11) -0.0080(8) -0.0029(9) 0.0102(9)
N1N 0.0256(11) 0.0336(10) 0.0230(10) -0.0049(8) -0.0022(8) -0.0006(9)
O1 0.0502(12) 0.0299(9) 0.0318(9) -0.0060(7) -0.0091(9) 0.0084(8)
O2 0.0377(11) 0.0372(9) 0.0306(9) 0.0067(7) -0.0003(8) 0.0029(8)
O3 0.0777(17) 0.0644(14) 0.0275(10) -0.0238(9) -0.0134(10) 0.0254(13)
N2N 0.0263(11) 0.0276(10) 0.0195(9) -0.0016(7) 0.0004(7) 0.0054(8)
O4 0.0317(9) 0.0319(8) 0.0148(7) 0.0022(6) -0.0029(6) -0.0012(7)
O5 0.0446(11) 0.0320(10) 0.0264(9) 0.0051(7) 0.0006(8) -0.0073(8)
O6 0.0301(9) 0.0450(10) 0.0246(9) -0.0039(7) -0.0095(7) 0.0014(8)

loop_
_atom_type_symbol
_atom_type_description
_atom_type_scat_dispersion_real
_atom_type_scat_dispersion_imag
_atom_type_scat_source
C C 0.0033 0.0016 'International Tables Vol C Tables 4.2.6.8 and 6.1.1.4'
H H 0.0000 0.0000 'International Tables Vol C Tables 4.2.6.8 and 6.1.1.4'
N N 0.0061 0.0033 'International Tables Vol C Tables 4.2.6.8 and 6.1.1.4'
O O 0.0106 0.0060 'International Tables Vol C Tables 4.2.6.8 and 6.1.1.4'
Mn Mn 0.3368 0.7283 'International Tables Vol C Tables 4.2.6.8 and 6.1.1.4'

loop_
_geom_angle_atom_site_label_1
_geom_angle_atom_site_label_2
_geom_angle_atom_site_label_3
_geom_angle
_geom_angle_site_symmetry_1
_geom_angle_site_symmetry_3
_geom_angle_publ_flag
N1 Mn N4 74.33(6) . . y
N7 Mn N1 76.88(6) . . y
N7 Mn N4 75.81(6) . . y
N3A Mn N1 76.08(7) . . y
N3B Mn N1 131.52(7) . . y
O4 Mn N1 133.15(6) . . y
N3A Mn N4 128.55(6) . . y
N3B Mn N4 76.21(7) . . y
O4 Mn N4 144.20(6) . . y
N7 Mn N3A 135.17(7) . . y
N3B Mn N7 130.59(7) . . y
N7 Mn O4 87.94(6) . . y
N3B Mn N3A 93.91(7) . . y
N3B Mn O4 91.73(7) . . y
N3A Mn O4 85.20(6) . . y
C1A N1 C9 111.29(16) . . ?
C1A N1 C2 110.18(17) . . ?
C9 N1 C2 112.60(18) . . ?
C1A N1 Mn 108.55(14) . . ?
C9 N1 Mn 100.49(12) . . ?
C2 N1 Mn 113.36(12) . . ?
N1 C2 C3 110.68(19) . . ?
N4 C3 C2 111.24(17) . . ?
C5 N4 C1B 111.80(17) . . ?
C5 N4 C3 111.68(17) . . ?
C1B N4 C3 110.79(17) . . ?
C5 N4 Mn 109.91(13) . . ?
C1B N4 Mn 107.80(14) . . ?
C3 N4 Mn 104.54(12) . . ?
N4 C5 C6 111.44(19) . . ?
N7 C6 C5 111.57(17) . . ?
C8 N7 C6 113.73(17) . . ?
C8 N7 Mn 112.18(13) . . ?
C6 N7 Mn 105.69(12) . . ?
N7 C8 C9 111.59(18) . . ?
N1 C9 C8 111.58(17) . . ?
N1 C1A C2A 112.45(18) . . ?
N3A C2A C1A 108.34(18) . . ?
C2A N3A Mn 111.83(14) . . ?
N4 C1B C2B 111.42(18) . . ?
N3B C2B C1B 109.98(18) . . ?
C2B N3B Mn 111.05(15) . . ?
O3 N1N O1 120.0(2) . . ?
O3 N1N O2 120.9(2) . . ?
O1 N1N O2 119.13(19) . . ?
O6 N2N O5 121.61(18) . . ?
O6 N2N O4 119.71(18) . . ?
O5 N2N O4 118.67(18) . . ?
N2N O4 Mn 113.28(13) . . ?

loop_
_geom_bond_atom_site_label_1
_geom_bond_atom_site_label_2
_geom_bond_distance
_geom_bond_site_symmetry_2
_geom_bond_publ_flag
Mn N1 2.3434(19) . y
Mn N4 2.3879(19) . y
Mn N7 2.2470(18) . y
Mn N3A 2.2504(19) . y
Mn N3B 2.2285(19) . y
Mn O4 2.2676(16) . y
N1 C1A 1.481(3) . ?
N1 C9 1.483(3) . ?
N1 C2 1.486(3) . ?
C2 C3 1.518(3) . ?
C3 N4 1.482(3) . ?
N4 C5 1.480(3) . ?
N4 C1B 1.482(3) . ?
C5 C6 1.516(3) . ?
C6 N7 1.490(3) . ?
N7 C8 1.489(3) . ?
C8 C9 1.527(3) . ?
C1A C2A 1.499(4) . ?
C2A N3A 1.487(3) . ?
C1B C2B 1.505(4) . ?
C2B N3B 1.474(3) . ?
N1N O3 1.236(3) . ?
N1N O1 1.251(3) . ?
N1N O2 1.252(3) . ?
N2N O6 1.236(2) . ?
N2N O5 1.247(2) . ?
N2N O4 1.281(2) . ?

loop_
_geom_torsion_atom_site_label_1
_geom_torsion_atom_site_label_2
_geom_torsion_atom_site_label_3
_geom_torsion_atom_site_label_4
_geom_torsion
_geom_torsion_site_symmetry_1
_geom_torsion_site_symmetry_2
_geom_torsion_site_symmetry_3
_geom_torsion_site_symmetry_4
_geom_torsion_publ_flag
N3B Mn N1 C1A 73.18(16) . . . . ?
N7 Mn N1 C1A -153.50(14) . . . . ?
N3A Mn N1 C1A -9.61(13) . . . . ?
O4 Mn N1 C1A -79.10(14) . . . . ?
N4 Mn N1 C1A 127.80(14) . . . . ?
N3B Mn N1 C9 -169.97(12) . . . . ?
N7 Mn N1 C9 -36.65(12) . . . . ?
N3A Mn N1 C9 107.24(13) . . . . ?
O4 Mn N1 C9 37.74(15) . . . . ?
N4 Mn N1 C9 -115.35(13) . . . . ?
N3B Mn N1 C2 -49.59(17) . . . . ?
N7 Mn N1 C2 83.72(14) . . . . ?
N3A Mn N1 C2 -132.39(14) . . . . ?
O4 Mn N1 C2 158.12(12) . . . . ?
N4 Mn N1 C2 5.03(13) . . . . ?
C1A N1 C2 C3 -100.2(2) . . . . ?
C9 N1 C2 C3 134.94(17) . . . . ?
Mn N1 C2 C3 21.7(2) . . . . ?
N1 C2 C3 N4 -52.7(2) . . . . ?
C2 C3 N4 C5 -64.4(2) . . . . ?
C2 C3 N4 C1B 170.22(19) . . . . ?
C2 C3 N4 Mn 54.36(19) . . . . ?
N3B Mn N4 C5 -129.61(15) . . . . ?
N7 Mn N4 C5 9.25(13) . . . . ?
N3A Mn N4 C5 146.46(14) . . . . ?
O4 Mn N4 C5 -56.30(18) . . . . ?
N1 Mn N4 C5 89.33(14) . . . . ?
N3B Mn N4 C1B -7.53(13) . . . . ?
N7 Mn N4 C1B 131.33(14) . . . . ?
N3A Mn N4 C1B -91.46(15) . . . . ?
O4 Mn N4 C1B 65.78(17) . . . . ?
N1 Mn N4 C1B -148.59(14) . . . . ?
N3B Mn N4 C3 110.39(14) . . . . ?
N7 Mn N4 C3 -110.75(13) . . . . ?
N3A Mn N4 C3 26.46(16) . . . . ?
O4 Mn N4 C3 -176.29(12) . . . . ?
N1 Mn N4 C3 -30.66(12) . . . . ?
C1B N4 C5 C6 -102.7(2) . . . . ?
C3 N4 C5 C6 132.5(2) . . . . ?
Mn N4 C5 C6 17.0(2) . . . . ?
N4 C5 C6 N7 -49.5(3) . . . . ?
C5 C6 N7 C8 -67.5(2) . . . . ?
C5 C6 N7 Mn 55.9(2) . . . . ?
N3B Mn N7 C8 148.43(14) . . . . ?
N3A Mn N7 C8 -39.95(18) . . . . ?
O4 Mn N7 C8 -121.05(14) . . . . ?
N1 Mn N7 C8 14.27(14) . . . . ?
N4 Mn N7 C8 91.15(14) . . . . ?
N3B Mn N7 C6 23.97(17) . . . . ?
N3A Mn N7 C6 -164.41(13) . . . . ?
O4 Mn N7 C6 114.49(13) . . . . ?
N1 Mn N7 C6 -110.19(14) . . . . ?
N4 Mn N7 C6 -33.31(13) . . . . ?
C6 N7 C8 C9 131.32(19) . . . . ?
Mn N7 C8 C9 11.4(2) . . . . ?
C1A N1 C9 C8 170.97(19) . . . . ?
C2 N1 C9 C8 -64.7(2) . . . . ?
Mn N1 C9 C8 56.18(19) . . . . ?
N7 C8 C9 N1 -48.5(2) . . . . ?
C9 N1 C1A C2A -72.8(2) . . . . ?
C2 N1 C1A C2A 161.55(18) . . . . ?
Mn N1 C1A C2A 36.9(2) . . . . ?
N1 C1A C2A N3A -54.2(2) . . . . ?
C1A C2A N3A Mn 43.5(2) . . . . ?
N3B Mn N3A C2A -150.27(15) . . . . ?
N7 Mn N3A C2A 36.10(19) . . . . ?
O4 Mn N3A C2A 118.31(15) . . . . ?
N1 Mn N3A C2A -18.40(14) . . . . ?
N4 Mn N3A C2A -74.81(16) . . . . ?
C5 N4 C1B C2B 155.3(2) . . . . ?
C3 N4 C1B C2B -79.4(2) . . . . ?
Mn N4 C1B C2B 34.4(2) . . . . ?
N4 C1B C2B N3B -55.0(3) . . . . ?
C1B C2B N3B Mn 46.6(2) . . . . ?
N7 Mn N3B C2B -77.76(17) . . . . ?
N3A Mn N3B C2B 108.15(16) . . . . ?
O4 Mn N3B C2B -166.54(15) . . . . ?
N1 Mn N3B C2B 33.30(19) . . . . ?
N4 Mn N3B C2B -20.63(14) . . . . ?
O6 N2N O4 Mn 167.30(15) . . . . ?
O5 N2N O4 Mn -13.1(2) . . . . ?
N3B Mn O4 N2N 67.48(14) . . . . ?
N7 Mn O4 N2N -63.09(13) . . . . ?
N3A Mn O4 N2N 161.26(14) . . . . ?
N1 Mn O4 N2N -132.91(13) . . . . ?
N4 Mn O4 N2N -1.07(19) . . . . ?
